data_7150149
loop_
_publ_author_name
'Boyd, Derek R.'
'Sharma, Narain D.'
'Llamas, Nuria M.'
'Malone, John F.'
'O'Dowd, Colin R'
'Allen, Christopher C. R.'

_publ_section_title
;
 Chemoenzymatic synthesis of carbasugars from iodobenzene.
;
_journal_issue 10
_journal_name_full 'Organic &amp; biomolecular chemistry'
_journal_page_first 1953
_journal_page_last 1963
_journal_paper_doi 10.1039/b502009c
_journal_volume 3
_journal_year 2005
_chemical_formula_moiety 'C16 H22 O10'
_chemical_formula_sum 'C16 H22 O10'
_chemical_formula_weight 374.34
_chemical_melting_point 139
_chemical_name_common
;Methyl(1R,2S,3R,4R,5S)-2,3,4,5-tetra(acetyloxy)cyclohexane-1-
carboxylate
;
_chemical_name_systematic
;
Methyl(1R,2S,3R,4R,5S)-2,3,4,5-tetra(acetyloxy)cyclohexane-1-carboxylate
;
_space_group_IT_number 1
_symmetry_cell_setting triclinic
_symmetry_space_group_name_Hall 'P 1'
_symmetry_space_group_name_H-M 'P 1'
_atom_sites_solution_hydrogens difmap
_atom_sites_solution_primary direct
_atom_sites_solution_secondary difmap
_audit_creation_method SHELXL-97
_cell_angle_alpha 87.588(7)
_cell_angle_beta 86.434(7)
_cell_angle_gamma 81.819(7)
_cell_formula_units_Z 2
_cell_length_a 5.871(3)
_cell_length_b 9.395(4)
_cell_length_c 16.257(7)
_cell_measurement_reflns_used 662
_cell_measurement_temperature 150(2)
_cell_measurement_theta_max 22.90
_cell_measurement_theta_min 3.51
_cell_volume 885.4(7)
_computing_cell_refinement 'Bruker SAINT'
_computing_data_collection 'Bruker SMART'
_computing_data_reduction 'Bruker SAINT'
_computing_molecular_graphics 'Bruker SHELXTL'
_computing_publication_material 'SHELXL-97; enCIFer (CCDC, 2003)'
_computing_structure_refinement 'SHELXL-97 (Sheldrick, 1997)'
_computing_structure_solution 'SHELXS-97 (Sheldrick, 1990)'
_diffrn_ambient_temperature 150(2)
_diffrn_measured_fraction_theta_full 0.991
_diffrn_measured_fraction_theta_max 0.991
_diffrn_measurement_device_type 'Bruker CCD area detector diffractometer'
_diffrn_measurement_method 'phi and omega scans'
_diffrn_radiation_monochromator graphite
_diffrn_radiation_source 'fine-focus sealed tube'
_diffrn_radiation_type MoK\a
_diffrn_radiation_wavelength 0.71073
_diffrn_reflns_av_R_equivalents 0.0092
_diffrn_reflns_av_sigmaI/netI 0.0876
_diffrn_reflns_limit_h_max 6
_diffrn_reflns_limit_h_min -6
_diffrn_reflns_limit_k_max 10
_diffrn_reflns_limit_k_min -10
_diffrn_reflns_limit_l_max 17
_diffrn_reflns_limit_l_min -18
_diffrn_reflns_number 5440
_diffrn_reflns_theta_full 23.26
_diffrn_reflns_theta_max 23.26
_diffrn_reflns_theta_min 1.26
_exptl_absorpt_coefficient_mu 0.118
_exptl_absorpt_correction_T_max 1.0000
_exptl_absorpt_correction_T_min 0.9736
_exptl_absorpt_correction_type empirical
_exptl_absorpt_process_details 'Bruker SADABS'
_exptl_crystal_colour colourless
_exptl_crystal_density_diffrn 1.404
_exptl_crystal_density_method 'not measured'
_exptl_crystal_description blocks
_exptl_crystal_F_000 396
_exptl_crystal_size_max 0.40
_exptl_crystal_size_mid 0.15
_exptl_crystal_size_min 0.10
_refine_diff_density_max 0.448
_refine_diff_density_min -0.254
_refine_diff_density_rms 0.062
_refine_ls_abs_structure_details 'Flack H D (1983), Acta Cryst. A39, 876-881'
_refine_ls_abs_structure_Flack 3(2)
_refine_ls_extinction_method none
_refine_ls_goodness_of_fit_ref 0.982
_refine_ls_hydrogen_treatment constr
_refine_ls_matrix_type full
_refine_ls_number_parameters 479
_refine_ls_number_reflns 4751
_refine_ls_number_restraints 3
_refine_ls_restrained_S_all 0.982
_refine_ls_R_factor_all 0.1069
_refine_ls_R_factor_gt 0.0671
_refine_ls_shift/su_max 0.040
_refine_ls_shift/su_mean 0.003
_refine_ls_structure_factor_coef Fsqd
_refine_ls_weighting_details 'calc w=1/[\s^2^(Fo^2^)+(0.1064P)^2^+0.0000P] where P=(Fo^2^+2Fc^2^)/3'
_refine_ls_weighting_scheme calc
_refine_ls_wR_factor_gt 0.1686
_refine_ls_wR_factor_ref 0.1891
_reflns_number_gt 2995
_reflns_number_total 4751
_reflns_threshold_expression >2sigma(I)
_cod_data_source_file b502009c.txt
_cod_data_source_block 32
_cod_original_sg_symbol_H-M P1
_cod_database_code 7150149

loop_
_symmetry_equiv_pos_as_xyz
'x, y, z'

loop_
_atom_site_label
_atom_site_type_symbol
_atom_site_fract_x
_atom_site_fract_y
_atom_site_fract_z
_atom_site_U_iso_or_equiv
_atom_site_adp_type
_atom_site_occupancy
_atom_site_symmetry_multiplicity
_atom_site_calc_flag
_atom_site_refinement_flags
_atom_site_disorder_assembly
_atom_site_disorder_group
C1A C 0.5050(17) 0.3285(9) 0.9582(6) 0.044(3) Uani 1 1 d . . .
H1A H 0.6615 0.3000 0.9310 0.053 Uiso 1 1 calc R . .
C2A C 0.3573(14) 0.4053(9) 0.8924(5) 0.031(2) Uani 1 1 d . . .
H2A H 0.1982 0.4373 0.9164 0.038 Uiso 1 1 calc R . .
C3A C 0.4624(14) 0.5335(9) 0.8564(6) 0.033(2) Uani 1 1 d . . .
H3A H 0.6082 0.5006 0.8232 0.040 Uiso 1 1 calc R . .
C4A C 0.5081(13) 0.6333(9) 0.9216(6) 0.032(2) Uani 1 1 d . . .
H4A H 0.3596 0.6837 0.9463 0.038 Uiso 1 1 calc R . .
C5A C 0.6446(15) 0.5522(9) 0.9867(6) 0.033(2) Uani 1 1 d . . .
H5A H 0.8033 0.5164 0.9636 0.040 Uiso 1 1 calc R . .
C6A C 0.5342(16) 0.4301(10) 1.0238(6) 0.046(3) Uani 1 1 d . . .
H6A1 H 0.3819 0.4667 1.0504 0.055 Uiso 1 1 calc R . .
H6A2 H 0.6312 0.3793 1.0666 0.055 Uiso 1 1 calc R . .
C7A C 0.430(2) 0.1886(13) 1.0005(7) 0.064(3) Uani 1 1 d . . .
O7A O 0.5648(12) 0.0959(7) 1.0292(5) 0.064(2) Uani 1 1 d . . .
O8A O 0.2238(13) 0.2081(8) 1.0014(4) 0.069(2) Uani 1 1 d . . .
C8A C 0.143(2) 0.0673(12) 1.0473(7) 0.088(4) Uani 1 1 d . . .
H8A1 H 0.2010 -0.0175 1.0151 0.132 Uiso 1 1 calc R . .
H8A2 H -0.0262 0.0784 1.0524 0.132 Uiso 1 1 calc R . .
H8A3 H 0.2034 0.0551 1.1023 0.132 Uiso 1 1 calc R . .
O2A O 0.3492(9) 0.3086(6) 0.8290(4) 0.0330(15) Uani 1 1 d . . .
C9A C 0.1439(14) 0.2849(9) 0.8060(6) 0.032(2) Uani 1 1 d . . .
O9A O -0.0295(10) 0.3396(7) 0.8353(4) 0.0479(18) Uani 1 1 d . . .
C10A C 0.1690(16) 0.1743(10) 0.7410(6) 0.044(3) Uani 1 1 d . . .
H10D H 0.0172 0.1667 0.7210 0.066 Uiso 1 1 calc R . .
H10E H 0.2357 0.0810 0.7644 0.066 Uiso 1 1 calc R . .
H10F H 0.2704 0.2032 0.6950 0.066 Uiso 1 1 calc R . .
O3A O 0.2922(9) 0.6074(6) 0.8036(4) 0.0348(15) Uani 1 1 d . . .
C11A C 0.3634(16) 0.6661(10) 0.7335(5) 0.036(2) Uani 1 1 d . . .
O11A O 0.5597(11) 0.6632(7) 0.7116(4) 0.0461(18) Uani 1 1 d . . .
C12A C 0.1699(14) 0.7437(10) 0.6889(5) 0.042(3) Uani 1 1 d . . .
H12D H 0.1100 0.8329 0.7169 0.063 Uiso 1 1 calc R . .
H12E H 0.0474 0.6831 0.6880 0.063 Uiso 1 1 calc R . .
H12F H 0.2235 0.7668 0.6323 0.063 Uiso 1 1 calc R . .
O4A O 0.6444(8) 0.7337(6) 0.8866(3) 0.0310(15) Uani 1 1 d . . .
C13A C 0.5482(17) 0.8696(10) 0.8686(6) 0.036(2) Uani 1 1 d . . .
O13A O 0.3460(11) 0.9048(7) 0.8767(5) 0.053(2) Uani 1 1 d . . .
C14A C 0.7215(16) 0.9558(10) 0.8385(6) 0.047(3) Uani 1 1 d . . .
H14D H 0.7873 0.9219 0.7848 0.070 Uiso 1 1 calc R . .
H14E H 0.8436 0.9478 0.8776 0.070 Uiso 1 1 calc R . .
H14F H 0.6517 1.0566 0.8327 0.070 Uiso 1 1 calc R . .
O5A O 0.6564(10) 0.6554(7) 1.0506(4) 0.053(2) Uani 1 1 d . . .
C15A C 0.8607(15) 0.6807(9) 1.0676(6) 0.034(2) Uani 1 1 d . . .
O15A O 1.0299(13) 0.6202(8) 1.0418(5) 0.082(2) Uani 1 1 d . . .
C16A C 0.8517(18) 0.7894(10) 1.1286(6) 0.058(3) Uani 1 1 d . . .
H16D H 0.8155 0.7477 1.1833 0.088 Uiso 1 1 calc R . .
H16E H 0.7322 0.8697 1.1158 0.088 Uiso 1 1 calc R . .
H16F H 1.0014 0.8242 1.1281 0.088 Uiso 1 1 calc R . .
C1B C 0.2428(14) 0.5589(10) 0.3291(5) 0.033(2) Uani 1 1 d . . .
H1B H 0.0902 0.6060 0.3523 0.039 Uiso 1 1 calc R . .
C2B C 0.3716(14) 0.4751(9) 0.3968(5) 0.028(2) Uani 1 1 d . . .
H2B H 0.5201 0.4227 0.3734 0.033 Uiso 1 1 calc R . .
C3B C 0.4177(13) 0.5692(8) 0.4633(5) 0.023(2) Uani 1 1 d . . .
H3B H 0.2716 0.6062 0.4952 0.028 Uiso 1 1 calc R . .
C4B C 0.5360(14) 0.6899(9) 0.4289(6) 0.030(2) Uani 1 1 d . . .
H4B H 0.6979 0.6521 0.4101 0.036 Uiso 1 1 calc R . .
C5B C 0.4172(13) 0.7712(9) 0.3590(5) 0.030(2) Uani 1 1 d . . .
H5B H 0.2663 0.8247 0.3796 0.036 Uiso 1 1 calc R . .
C6B C 0.3793(14) 0.6726(9) 0.2920(5) 0.031(2) Uani 1 1 d . . .
H6B1 H 0.5294 0.6269 0.2678 0.037 Uiso 1 1 calc R . .
H6B2 H 0.2939 0.7281 0.2478 0.037 Uiso 1 1 calc R . .
C7B C 0.2060(15) 0.4612(9) 0.2640(6) 0.030(2) Uani 1 1 d . . .
O7B O 0.3582(8) 0.3911(6) 0.2246(3) 0.0396(14) Uani 1 1 d . . .
O8B O -0.0139(10) 0.4585(6) 0.2537(4) 0.0426(17) Uani 1 1 d . . .
C8B C -0.0554(17) 0.3557(11) 0.1945(6) 0.054(3) Uani 1 1 d . . .
H8B1 H 0.0236 0.3763 0.1414 0.082 Uiso 1 1 calc R . .
H8B2 H -0.2214 0.3628 0.1877 0.082 Uiso 1 1 calc R . .
H8B3 H 0.0034 0.2582 0.2143 0.082 Uiso 1 1 calc R . .
O2B O 0.2223(9) 0.3730(6) 0.4281(3) 0.0337(16) Uani 1 1 d . . .
C9B C 0.3154(17) 0.2405(10) 0.4479(5) 0.035(2) Uani 1 1 d . . .
O9B O 0.5160(11) 0.1991(7) 0.4452(4) 0.0486(19) Uani 1 1 d . . .
C10B C 0.1361(15) 0.1477(10) 0.4743(7) 0.053(3) Uani 1 1 d . . .
H10A H 0.1666 0.0575 0.4449 0.079 Uiso 1 1 calc R . .
H10B H -0.0163 0.1980 0.4616 0.079 Uiso 1 1 calc R . .
H10C H 0.1400 0.1268 0.5338 0.079 Uiso 1 1 calc R . .
O3B O 0.5812(8) 0.4912(6) 0.5168(4) 0.0302(14) Uani 1 1 d . . .
C11B C 0.5023(16) 0.4318(9) 0.5884(6) 0.035(2) Uani 1 1 d . . .
O11B O 0.3006(10) 0.4372(7) 0.6083(4) 0.0404(16) Uani 1 1 d . . .
C12B C 0.6985(15) 0.3575(11) 0.6335(7) 0.052(3) Uani 1 1 d . . .
H12A H 0.6609 0.3625 0.6929 0.078 Uiso 1 1 calc R . .
H12B H 0.8355 0.4041 0.6192 0.078 Uiso 1 1 calc R . .
H12C H 0.7293 0.2565 0.6181 0.078 Uiso 1 1 calc R . .
O4B O 0.5387(8) 0.7881(6) 0.4946(4) 0.0313(15) Uani 1 1 d . . .
C13B C 0.7450(16) 0.8269(10) 0.5121(6) 0.037(2) Uani 1 1 d . . .
O13B O 0.9238(9) 0.7787(7) 0.4791(4) 0.0437(18) Uani 1 1 d . . .
C14B C 0.7023(14) 0.9290(9) 0.5784(6) 0.038(2) Uani 1 1 d . . .
H14A H 0.8452 0.9669 0.5879 0.057 Uiso 1 1 calc R . .
H14B H 0.6490 0.8803 0.6289 0.057 Uiso 1 1 calc R . .
H14C H 0.5842 1.0084 0.5628 0.057 Uiso 1 1 calc R . .
O5B O 0.5666(10) 0.8700(6) 0.3286(4) 0.0406(16) Uani 1 1 d . . .
C15B C 0.4796(15) 0.9900(9) 0.2870(5) 0.039(2) Uani 1 1 d . . .
O15B O 0.2783(11) 1.0134(7) 0.2785(5) 0.056(2) Uani 1 1 d . . .
C16B C 0.6533(16) 1.0765(9) 0.2577(6) 0.058(3) Uani 1 1 d . . .
H16A H 0.6433 1.0957 0.1982 0.087 Uiso 1 1 calc R . .
H16B H 0.8061 1.0250 0.2687 0.087 Uiso 1 1 calc R . .
H16C H 0.6288 1.1678 0.2861 0.087 Uiso 1 1 calc R . .

loop_
_atom_site_aniso_label
_atom_site_aniso_U_11
_atom_site_aniso_U_22
_atom_site_aniso_U_33
_atom_site_aniso_U_23
_atom_site_aniso_U_13
_atom_site_aniso_U_12
C1A 0.065(6) 0.034(6) 0.032(6) 0.018(5) -0.005(5) -0.010(5)
C2A 0.038(5) 0.038(5) 0.022(5) -0.014(5) 0.003(4) -0.016(4)
C3A 0.030(5) 0.036(6) 0.032(6) 0.008(5) -0.008(4) -0.002(4)
C4A 0.018(4) 0.036(5) 0.041(6) 0.000(5) 0.005(4) -0.006(4)
C5A 0.041(5) 0.027(5) 0.035(6) -0.009(5) -0.011(4) -0.015(4)
C6A 0.060(6) 0.053(7) 0.021(6) 0.001(5) 0.002(4) -0.004(5)
C7A 0.062(8) 0.074(9) 0.058(8) -0.025(6) -0.007(6) -0.010(7)
O7A 0.062(5) 0.045(5) 0.083(6) 0.028(4) -0.007(4) -0.007(4)
O8A 0.064(5) 0.081(6) 0.055(5) -0.009(4) -0.005(4) 0.014(4)
C8A 0.116(10) 0.080(9) 0.078(9) 0.013(7) 0.039(8) -0.069(8)
O2A 0.026(3) 0.039(4) 0.034(4) -0.001(3) 0.011(3) -0.010(3)
C9A 0.024(5) 0.029(5) 0.043(6) 0.014(5) -0.001(5) -0.006(4)
O9A 0.031(4) 0.064(5) 0.047(4) -0.005(4) 0.001(3) -0.005(3)
C10A 0.057(6) 0.039(6) 0.037(6) 0.010(5) -0.017(5) -0.002(5)
O3A 0.032(3) 0.045(4) 0.026(4) -0.005(3) -0.001(3) 0.001(3)
C11A 0.044(6) 0.050(6) 0.010(5) -0.006(4) 0.005(5) 0.004(5)
O11A 0.048(4) 0.056(4) 0.032(4) 0.008(3) 0.003(3) -0.005(3)
C12A 0.049(6) 0.051(7) 0.022(5) -0.007(5) -0.010(5) 0.010(5)
O4A 0.027(3) 0.032(4) 0.034(4) 0.002(3) 0.006(3) -0.007(3)
C13A 0.051(6) 0.023(6) 0.036(6) 0.005(5) -0.004(5) -0.011(5)
O13A 0.045(4) 0.044(4) 0.070(6) 0.003(4) -0.004(4) -0.005(4)
C14A 0.063(7) 0.039(6) 0.040(6) 0.008(5) 0.002(5) -0.015(5)
O5A 0.044(4) 0.066(5) 0.052(5) 0.005(4) -0.007(3) -0.023(4)
C15A 0.021(5) 0.034(5) 0.042(6) 0.003(4) 0.020(4) -0.003(4)
O15A 0.068(5) 0.084(5) 0.101(6) -0.027(5) 0.002(4) -0.025(4)
C16A 0.101(9) 0.038(6) 0.047(6) -0.004(5) -0.011(6) -0.043(6)
C1B 0.037(5) 0.038(6) 0.021(5) 0.001(4) 0.003(4) 0.000(4)
C2B 0.036(5) 0.025(5) 0.021(5) 0.003(4) 0.007(4) -0.007(4)
C3B 0.023(4) 0.029(5) 0.016(5) 0.004(4) 0.007(4) -0.002(4)
C4B 0.031(5) 0.029(5) 0.029(5) -0.003(4) 0.005(4) -0.002(4)
C5B 0.030(4) 0.024(5) 0.039(6) -0.005(4) 0.012(4) -0.018(4)
C6B 0.038(5) 0.036(5) 0.021(5) 0.000(4) 0.004(4) -0.016(4)
C7B 0.036(5) 0.026(5) 0.027(6) 0.004(4) -0.003(4) -0.003(4)
O7B 0.036(3) 0.052(4) 0.030(3) -0.012(3) 0.008(2) -0.006(3)
O8B 0.041(4) 0.050(4) 0.039(4) 0.003(3) -0.011(3) -0.012(3)
C8B 0.067(6) 0.051(6) 0.051(6) -0.017(5) -0.007(5) -0.021(5)
O2B 0.032(3) 0.033(4) 0.038(4) -0.001(3) 0.006(3) -0.011(3)
C9B 0.049(6) 0.030(6) 0.023(6) 0.003(4) 0.007(5) -0.004(5)
O9B 0.046(4) 0.040(4) 0.057(5) 0.011(4) 0.002(4) 0.002(3)
C10B 0.056(6) 0.035(6) 0.069(8) -0.007(6) 0.018(6) -0.020(5)
O3B 0.028(3) 0.028(3) 0.034(4) 0.006(3) 0.000(3) -0.003(2)
C11B 0.040(6) 0.021(5) 0.043(7) 0.000(5) -0.004(5) -0.004(4)
O11B 0.041(4) 0.045(4) 0.037(4) 0.014(3) 0.000(3) -0.017(3)
C12B 0.046(6) 0.054(7) 0.052(7) 0.003(6) -0.004(5) 0.004(5)
O4B 0.029(3) 0.029(3) 0.036(4) -0.003(3) 0.000(3) -0.004(3)
C13B 0.046(6) 0.035(6) 0.031(6) 0.013(5) -0.007(5) -0.017(5)
O13B 0.025(3) 0.049(4) 0.058(5) -0.002(4) 0.002(3) -0.009(3)
C14B 0.042(5) 0.031(5) 0.047(7) -0.006(5) -0.003(5) -0.021(4)
O5B 0.044(4) 0.038(4) 0.039(4) 0.004(3) -0.001(3) -0.004(3)
C15B 0.044(6) 0.033(5) 0.037(5) 0.013(4) 0.003(4) -0.004(4)
O15B 0.039(4) 0.051(5) 0.075(5) 0.025(4) -0.001(3) -0.002(3)
C16B 0.075(7) 0.038(6) 0.061(7) -0.002(5) 0.028(5) -0.022(5)

loop_
_atom_type_symbol
_atom_type_description
_atom_type_scat_dispersion_real
_atom_type_scat_dispersion_imag
_atom_type_scat_source
C C 0.0033 0.0016 'International Tables Vol C Tables 4.2.6.8 and 6.1.1.4'
H H 0.0000 0.0000 'International Tables Vol C Tables 4.2.6.8 and 6.1.1.4'
O O 0.0106 0.0060 'International Tables Vol C Tables 4.2.6.8 and 6.1.1.4'

loop_
_geom_angle_atom_site_label_1
_geom_angle_atom_site_label_2
_geom_angle_atom_site_label_3
_geom_angle
_geom_angle_site_symmetry_1
_geom_angle_site_symmetry_3
_geom_angle_publ_flag
C6A C1A C2A 110.2(8) . . ?
C6A C1A C7A 108.5(8) . . ?
C2A C1A C7A 118.0(8) . . ?
O2A C2A C3A 108.5(7) . . ?
O2A C2A C1A 108.1(7) . . ?
C3A C2A C1A 110.3(7) . . ?
O3A C3A C4A 109.3(7) . . ?
O3A C3A C2A 104.8(7) . . ?
C4A C3A C2A 112.3(8) . . ?
O4A C4A C5A 106.0(6) . . ?
O4A C4A C3A 109.4(7) . . ?
C5A C4A C3A 110.4(7) . . ?
O5A C5A C4A 105.7(7) . . ?
O5A C5A C6A 108.7(7) . . ?
C4A C5A C6A 112.6(7) . . ?
C5A C6A C1A 109.5(8) . . ?
O7A C7A O8A 133.1(12) . . ?
O7A C7A C1A 122.1(10) . . ?
O8A C7A C1A 104.5(10) . . ?
C7A O8A C8A 105.3(9) . . ?
C9A O2A C2A 118.7(7) . . ?
O9A C9A O2A 123.6(9) . . ?
O9A C9A C10A 125.1(9) . . ?
O2A C9A C10A 111.2(8) . . ?
C11A O3A C3A 118.4(6) . . ?
O11A C11A O3A 123.7(8) . . ?
O11A C11A C12A 124.4(8) . . ?
O3A C11A C12A 111.7(8) . . ?
C13A O4A C4A 120.2(7) . . ?
O13A C13A O4A 121.3(8) . . ?
O13A C13A C14A 128.0(9) . . ?
O4A C13A C14A 110.7(8) . . ?
C15A O5A C5A 117.1(7) . . ?
O15A C15A O5A 125.1(10) . . ?
O15A C15A C16A 122.3(9) . . ?
O5A C15A C16A 112.4(8) . . ?
C7B C1B C2B 109.8(7) . . ?
C7B C1B C6B 109.0(7) . . ?
C2B C1B C6B 110.0(7) . . ?
O2B C2B C3B 110.6(6) . . ?
O2B C2B C1B 104.6(6) . . ?
C3B C2B C1B 112.0(7) . . ?
O3B C3B C2B 109.8(7) . . ?
O3B C3B C4B 103.7(6) . . ?
C2B C3B C4B 110.8(7) . . ?
O4B C4B C3B 107.1(7) . . ?
O4B C4B C5B 108.0(7) . . ?
C3B C4B C5B 113.5(7) . . ?
O5B C5B C4B 105.4(6) . . ?
O5B C5B C6B 110.2(7) . . ?
C4B C5B C6B 111.5(7) . . ?
C5B C6B C1B 108.6(7) . . ?
O7B C7B O8B 123.1(8) . . ?
O7B C7B C1B 124.3(8) . . ?
O8B C7B C1B 112.6(8) . . ?
C7B O8B C8B 113.8(7) . . ?
C9B O2B C2B 118.8(7) . . ?
O9B C9B O2B 124.8(9) . . ?
O9B C9B C10B 123.6(9) . . ?
O2B C9B C10B 111.6(8) . . ?
C11B O3B C3B 118.8(6) . . ?
O11B C11B O3B 123.1(8) . . ?
O11B C11B C12B 127.1(9) . . ?
O3B C11B C12B 109.7(8) . . ?
C13B O4B C4B 118.2(7) . . ?
O13B C13B O4B 123.5(9) . . ?
O13B C13B C14B 128.6(9) . . ?
O4B C13B C14B 107.9(8) . . ?
C15B O5B C5B 119.4(7) . . ?
O15B C15B O5B 119.3(8) . . ?
O15B C15B C16B 127.9(9) . . ?
O5B C15B C16B 112.8(8) . . ?

loop_
_geom_bond_atom_site_label_1
_geom_bond_atom_site_label_2
_geom_bond_distance
_geom_bond_site_symmetry_2
_geom_bond_publ_flag
C1A C6A 1.495(13) . ?
C1A C2A 1.512(12) . ?
C1A C7A 1.565(14) . ?
C2A O2A 1.410(10) . ?
C2A C3A 1.511(12) . ?
C3A O3A 1.441(10) . ?
C3A C4A 1.505(13) . ?
C4A O4A 1.403(10) . ?
C4A C5A 1.485(12) . ?
C5A O5A 1.463(11) . ?
C5A C6A 1.485(12) . ?
C7A O7A 1.192(12) . ?
C7A O8A 1.195(11) . ?
O8A C8A 1.608(11) . ?
O2A C9A 1.335(10) . ?
C9A O9A 1.157(9) . ?
C9A C10A 1.499(12) . ?
O3A C11A 1.316(10) . ?
C11A O11A 1.182(10) . ?
C11A C12A 1.473(11) . ?
O4A C13A 1.348(10) . ?
C13A O13A 1.187(10) . ?
C13A C14A 1.439(13) . ?
O5A C15A 1.303(10) . ?
C15A O15A 1.137(10) . ?
C15A C16A 1.447(12) . ?
C1B C7B 1.475(12) . ?
C1B C2B 1.504(12) . ?
C1B C6B 1.509(12) . ?
C2B O2B 1.445(9) . ?
C2B C3B 1.487(11) . ?
C3B O3B 1.436(9) . ?
C3B C4B 1.485(11) . ?
C4B O4B 1.443(10) . ?
C4B C5B 1.495(12) . ?
C5B O5B 1.419(9) . ?
C5B C6B 1.506(12) . ?
C7B O7B 1.201(9) . ?
C7B O8B 1.316(10) . ?
O8B C8B 1.447(10) . ?
O2B C9B 1.322(11) . ?
C9B O9B 1.185(10) . ?
C9B C10B 1.492(12) . ?
O3B C11B 1.354(11) . ?
C11B O11B 1.203(10) . ?
C11B C12B 1.478(12) . ?
O4B C13B 1.363(11) . ?
C13B O13B 1.187(10) . ?
C13B C14B 1.458(12) . ?
O5B C15B 1.344(9) . ?
C15B O15B 1.186(10) . ?
C15B C16B 1.439(11) . ?

loop_
_geom_torsion_atom_site_label_1
_geom_torsion_atom_site_label_2
_geom_torsion_atom_site_label_3
_geom_torsion_atom_site_label_4
_geom_torsion
_geom_torsion_site_symmetry_1
_geom_torsion_site_symmetry_2
_geom_torsion_site_symmetry_3
_geom_torsion_site_symmetry_4
_geom_torsion_publ_flag
C6A C1A C2A O2A 175.6(7) . . . . ?
C7A C1A C2A O2A -59.1(10) . . . . ?
C6A C1A C2A C3A 57.1(10) . . . . ?
C7A C1A C2A C3A -177.6(8) . . . . ?
O2A C2A C3A O3A 69.3(9) . . . . ?
C1A C2A C3A O3A -172.4(7) . . . . ?
O2A C2A C3A C4A -172.2(7) . . . . ?
C1A C2A C3A C4A -53.9(10) . . . . ?
O3A C3A C4A O4A -75.5(8) . . . . ?
C2A C3A C4A O4A 168.7(7) . . . . ?
O3A C3A C4A C5A 168.3(6) . . . . ?
C2A C3A C4A C5A 52.5(9) . . . . ?
O4A C4A C5A O5A 67.8(8) . . . . ?
C3A C4A C5A O5A -173.8(7) . . . . ?
O4A C4A C5A C6A -173.7(7) . . . . ?
C3A C4A C5A C6A -55.4(10) . . . . ?
O5A C5A C6A C1A 176.0(8) . . . . ?
C4A C5A C6A C1A 59.2(10) . . . . ?
C2A C1A C6A C5A -59.3(10) . . . . ?
C7A C1A C6A C5A 170.1(8) . . . . ?
C6A C1A C7A O7A -80.9(12) . . . . ?
C2A C1A C7A O7A 152.9(9) . . . . ?
C6A C1A C7A O8A 93.7(10) . . . . ?
C2A C1A C7A O8A -32.5(12) . . . . ?
O7A C7A O8A C8A -4.6(16) . . . . ?
C1A C7A O8A C8A -178.3(7) . . . . ?
C3A C2A O2A C9A -114.5(8) . . . . ?
C1A C2A O2A C9A 125.8(8) . . . . ?
C2A O2A C9A O9A 0.1(13) . . . . ?
C2A O2A C9A C10A -177.3(7) . . . . ?
C4A C3A O3A C11A 97.1(9) . . . . ?
C2A C3A O3A C11A -142.4(8) . . . . ?
C3A O3A C11A O11A -0.9(13) . . . . ?
C3A O3A C11A C12A -177.0(7) . . . . ?
C5A C4A O4A C13A -137.9(8) . . . . ?
C3A C4A O4A C13A 103.0(9) . . . . ?
C4A O4A C13A O13A -5.1(13) . . . . ?
C4A O4A C13A C14A 176.2(8) . . . . ?
C4A C5A O5A C15A -119.8(8) . . . . ?
C6A C5A O5A C15A 119.1(9) . . . . ?
C5A O5A C15A O15A -7.1(14) . . . . ?
C5A O5A C15A C16A 177.1(8) . . . . ?
C7B C1B C2B O2B -61.3(8) . . . . ?
C6B C1B C2B O2B 178.8(7) . . . . ?
C7B C1B C2B C3B 178.8(7) . . . . ?
C6B C1B C2B C3B 58.9(9) . . . . ?
O2B C2B C3B O3B 76.0(7) . . . . ?
C1B C2B C3B O3B -167.7(6) . . . . ?
O2B C2B C3B C4B -170.1(6) . . . . ?
C1B C2B C3B C4B -53.7(9) . . . . ?
O3B C3B C4B O4B -71.8(7) . . . . ?
C2B C3B C4B O4B 170.5(6) . . . . ?
O3B C3B C4B C5B 169.1(6) . . . . ?
C2B C3B C4B C5B 51.4(9) . . . . ?
O4B C4B C5B O5B 67.9(8) . . . . ?
C3B C4B C5B O5B -173.6(6) . . . . ?
O4B C4B C5B C6B -172.6(6) . . . . ?
C3B C4B C5B C6B -54.1(9) . . . . ?
O5B C5B C6B C1B 173.5(7) . . . . ?
C4B C5B C6B C1B 56.9(9) . . . . ?
C7B C1B C6B C5B -179.7(7) . . . . ?
C2B C1B C6B C5B -59.3(9) . . . . ?
C2B C1B C7B O7B -60.8(11) . . . . ?
C6B C1B C7B O7B 59.8(11) . . . . ?
C2B C1B C7B O8B 119.0(7) . . . . ?
C6B C1B C7B O8B -120.4(8) . . . . ?
O7B C7B O8B C8B 4.1(12) . . . . ?
C1B C7B O8B C8B -175.7(7) . . . . ?
C3B C2B O2B C9B -99.0(9) . . . . ?
C1B C2B O2B C9B 140.2(8) . . . . ?
C2B O2B C9B O9B 3.2(13) . . . . ?
C2B O2B C9B C10B -176.7(7) . . . . ?
C2B C3B O3B C11B -98.3(8) . . . . ?
C4B C3B O3B C11B 143.3(7) . . . . ?
C3B O3B C11B O11B 2.5(12) . . . . ?
C3B O3B C11B C12B -179.9(7) . . . . ?
C3B C4B O4B C13B 126.7(7) . . . . ?
C5B C4B O4B C13B -110.7(7) . . . . ?
C4B O4B C13B O13B -4.0(12) . . . . ?
C4B O4B C13B C14B 178.3(7) . . . . ?
C4B C5B O5B C15B -156.5(7) . . . . ?
C6B C5B O5B C15B 83.2(9) . . . . ?
C5B O5B C15B O15B 2.2(12) . . . . ?
C5B O5B C15B C16B -178.0(8) . . . . ?

loop_
_cod_related_entry_id
_cod_related_entry_database
_cod_related_entry_code
1 ChemSpider 30653336
